data_4126229
loop_
_publ_author_name
'Goettel, James T.'
'Haensch, Veit'
'Schrobilgen, Gary J.'

_publ_section_title
;
 Stable Chloro- and Bromoxenate Cage Anions; [X3(XeO3)3](3-) and
 [X4(XeO3)4](4-) (X = Cl or Br).
;
_journal_name_full 'Journal of the American Chemical Society'
_journal_paper_doi 10.1021/jacs.7b04067
_journal_year 2017
_chemical_formula_sum 'C8 H20 Cl N O3 Xe'
_chemical_formula_weight 345.00
_chemical_properties_physical ', Heat-sensitive,Energetic Material'
_space_group_crystal_system orthorhombic
_space_group_IT_number 33
_space_group_name_Hall 'P 2c -2n'
_space_group_name_H-M_alt 'P n a 21'
_symmetry_space_group_name_Hall 'P 2c -2n'
_symmetry_space_group_name_H-M 'P n a 21'
_atom_sites_solution_hydrogens geom
_audit_creation_method SHELXL-2014/6
_audit_update_record
;
2017-03-25 deposited with the CCDC.
2017-03-28 downloaded from the CCDC.
;
_cell_angle_alpha 90
_cell_angle_beta 90
_cell_angle_gamma 90
_cell_formula_units_Z 12
_cell_length_a 19.0517(7)
_cell_length_b 13.3595(4)
_cell_length_c 15.4892(6)
_cell_measurement_reflns_used 9881
_cell_measurement_temperature 100(2)
_cell_measurement_theta_max 32.54
_cell_measurement_theta_min 2.51
_cell_volume 3942.3(2)
_computing_cell_refinement 'SAINT v8.34A (Bruker, 2013)'
_computing_data_collection 'Bruker APEX2'
_computing_data_reduction 'SAINT v8.34A (Bruker, 2013)'
_computing_molecular_graphics 'Bruker SHELXTL'
_computing_publication_material 'Bruker SHELXTL'
_computing_structure_refinement 'SHELXL-2014/6 (Sheldrick, 2014)'
_computing_structure_solution 'SHELXS-97 (Sheldrick 2008)'
_diffrn_ambient_temperature 100(2)
_diffrn_measured_fraction_theta_full 0.998
_diffrn_measured_fraction_theta_max 0.994
_diffrn_measurement_device_type 'Bruker APEX-II CCD'
_diffrn_measurement_method '\f and \w scans'
_diffrn_radiation_type MoK\a
_diffrn_radiation_wavelength 0.71073
_diffrn_reflns_av_R_equivalents 0.0369
_diffrn_reflns_av_unetI/netI 0.0450
_diffrn_reflns_Laue_measured_fraction_full 0.998
_diffrn_reflns_Laue_measured_fraction_max 0.994
_diffrn_reflns_limit_h_max 29
_diffrn_reflns_limit_h_min -29
_diffrn_reflns_limit_k_max 19
_diffrn_reflns_limit_k_min -20
_diffrn_reflns_limit_l_max 18
_diffrn_reflns_limit_l_min -23
_diffrn_reflns_number 47106
_diffrn_reflns_point_group_measured_fraction_full 0.998
_diffrn_reflns_point_group_measured_fraction_max 0.994
_diffrn_reflns_theta_full 25.242
_diffrn_reflns_theta_max 33.136
_diffrn_reflns_theta_min 2.138
_diffrn_source 'fine-focus sealed tube'
_exptl_absorpt_coefficient_mu 2.812
_exptl_absorpt_correction_T_max 0.7465
_exptl_absorpt_correction_T_min 0.6320
_exptl_absorpt_correction_type multi-scan
_exptl_absorpt_process_details 'Apex2 v2.0-2 (Bruker, 2005)'
_exptl_crystal_colour colourless
_exptl_crystal_density_diffrn 1.744
_exptl_crystal_density_meas ?
_exptl_crystal_density_method 'not measured'
_exptl_crystal_description plate
_exptl_crystal_F_000 2040
_exptl_crystal_recrystallization_method 'Crystals formed as compound synthesized by layering reactants.'
_exptl_crystal_size_max 0.334
_exptl_crystal_size_mid 0.264
_exptl_crystal_size_min 0.078
_refine_diff_density_max 3.526
_refine_diff_density_min -3.184
_refine_diff_density_rms 0.189
_refine_ls_abs_structure_details
;
 Refined as an inversion twin.
;
_refine_ls_abs_structure_Flack 0.49(4)
_refine_ls_extinction_method none
_refine_ls_goodness_of_fit_ref 1.051
_refine_ls_hydrogen_treatment constr
_refine_ls_matrix_type full
_refine_ls_number_parameters 380
_refine_ls_number_reflns 13086
_refine_ls_number_restraints 1
_refine_ls_restrained_S_all 1.051
_refine_ls_R_factor_all 0.0706
_refine_ls_R_factor_gt 0.0454
_refine_ls_shift/su_max 0.051
_refine_ls_shift/su_mean 0.004
_refine_ls_structure_factor_coef Fsqd
_refine_ls_weighting_details 'w=1/[\s^2^(Fo^2^)+(0.0186P)^2^+26.7428P] where P=(Fo^2^+2Fc^2^)/3'
_refine_ls_weighting_scheme calc
_refine_ls_wR_factor_gt 0.0885
_refine_ls_wR_factor_ref 0.0979
_reflns_Friedel_coverage 0.940
_reflns_Friedel_fraction_full 0.998
_reflns_Friedel_fraction_max 0.994
_reflns_number_gt 9998
_reflns_number_total 13086
_reflns_threshold_expression 'I > 2\s(I)'
_cod_data_source_file ja7b04067_si_005.cif
_cod_data_source_block Pna21final_d
_cod_depositor_comments
;
The following automatic conversions were performed:

'_exptl_crystal_density_meas' value 'not measured' was changed to '?'
- the value is perceived as not measured.

Automatic conversion script
Id: cif_fix_values 4973 2017-02-22 13:04:09Z antanas 

2020-07-06
Z value and formula fixed to values more according to usual
chemical conventions.                 miguel
;
_cod_original_formula_sum 'C24 H60 Cl3 N3 O9 Xe3'
_cod_original_formula_weight 1035.00
_cod_original_formula_moiety 'C24 H60 Cl3 N3 O9 Xe3'
_cod_original_formula_units_Z 4
_cod_database_code 4126229
_shelx_space_group_comment
;
The symmetry employed for this shelxl refinement is uniquely defined
by the following loop, which should always be used as a source of
symmetry information in preference to the above space-group names.
They are only intended as comments.
;
_shelx_estimated_absorpt_t_min 0.453
_shelx_estimated_absorpt_t_max 0.810
_exptl_absorpt_special_details
;
SADABS-2014/4 (Bruker,2014/4) was used for absorption correction.
wR2(int) was 0.0687 before and 0.0387 after correction.
The Ratio of minimum to maximum transmission is 0.8466.
The \l/2 correction factor is 0.00150.
;
_shelxl_version_number 2014/6

loop_
_space_group_symop_operation_xyz
'x, y, z'
'-x, -y, z+1/2'
'x+1/2, -y+1/2, z'
'-x+1/2, y+1/2, z+1/2'

loop_
_atom_site_label
_atom_site_type_symbol
_atom_site_fract_x
_atom_site_fract_y
_atom_site_fract_z
_atom_site_U_iso_or_equiv
_atom_site_adp_type
_atom_site_occupancy
_atom_site_site_symmetry_order
_atom_site_calc_flag
_atom_site_refinement_flags_posn
_atom_site_refinement_flags_adp
Xe3 Xe 0.26429(2) 0.92455(2) 0.51105(8) 0.01454(7) Uani 1 1 d . .
Xe1 Xe 0.05186(2) 0.98963(2) 0.51159(8) 0.01752(8) Uani 1 1 d . .
Xe2 Xe 0.08152(3) 0.69901(3) 0.51092(14) 0.04628(17) Uani 1 1 d . .
Cl1 Cl 0.17712(7) 1.11878(10) 0.5119(3) 0.0208(3) Uani 1 1 d . .
Cl2 Cl 0.1438(2) 0.8596(3) 0.6334(2) 0.0271(9) Uani 1 1 d . .
Cl3 Cl 0.14392(19) 0.8582(3) 0.3924(2) 0.0258(8) Uani 1 1 d . .
O2 O 0.0181(7) 1.0562(10) 0.6066(8) 0.040(3) Uani 1 1 d . .
O8 O 0.3108(6) 0.9767(9) 0.5973(7) 0.032(2) Uani 1 1 d . .
O1 O -0.0062(2) 0.8848(3) 0.5138(9) 0.0273(12) Uani 1 1 d . .
O6 O 0.1609(4) 0.6302(4) 0.5112(14) 0.055(2) Uani 1 1 d . .
O4 O 0.0347(10) 0.6406(12) 0.4311(11) 0.070(5) Uani 1 1 d . .
O9 O 0.3114(6) 0.9727(8) 0.4186(6) 0.0214(10) Uani 1 1 d . .
O5 O 0.0379(8) 0.6507(12) 0.6065(11) 0.060(4) Uani 1 1 d . .
N2 N 0.3258(7) 0.6305(10) 0.7193(8) 0.019(3) Uani 1 1 d . .
N3 N 0.3251(8) 0.6251(11) 0.3001(9) 0.030(3) Uani 1 1 d . .
N1 N 0.9781(3) 0.3493(4) 0.5103(18) 0.051(3) Uani 1 1 d . .
C1 C 1.0520(3) 0.3062(5) 0.511(2) 0.048(3) Uani 1 1 d . .
H1A H 1.0595 0.2706 0.5659 0.058 Uiso 1 1 calc R U
H1B H 1.0557 0.2562 0.4636 0.058 Uiso 1 1 calc R U
C0AA C 1.1105(4) 0.3834(6) 0.4992(11) 0.031(3) Uani 1 1 d . .
H0AA H 1.1021 0.4223 0.4466 0.046 Uiso 1 1 calc R U
H0AB H 1.1558 0.3490 0.4946 0.046 Uiso 1 1 calc R U
H0AC H 1.1113 0.4284 0.5492 0.046 Uiso 1 1 calc R U
C1AA C 0.1901(9) 0.5999(17) 0.2990(15) 0.049(5) Uani 1 1 d . .
H1AA H 0.2047 0.5554 0.2520 0.073 Uiso 1 1 calc R U
H1AB H 0.1702 0.6614 0.2747 0.073 Uiso 1 1 calc R U
H1AC H 0.1547 0.5662 0.3345 0.073 Uiso 1 1 calc R U
C2AA C 0.1964(9) 0.5960(15) 0.7325(12) 0.036(4) Uani 1 1 d . .
H2AA H 0.1961 0.5631 0.6759 0.054 Uiso 1 1 calc R U
H2AB H 0.1860 0.6674 0.7253 0.054 Uiso 1 1 calc R U
H2AC H 0.1607 0.5654 0.7696 0.054 Uiso 1 1 calc R U
C3AA C 0.2676(3) 0.5840(5) 0.7734(4) 0.0119(11) Uani 1 1 d . .
H3AA H 0.2672 0.6158 0.8311 0.014 Uiso 1 1 calc R U
H3AB H 0.2774 0.5119 0.7814 0.014 Uiso 1 1 calc R U
C4AA C 0.3942(3) 0.6085(5) 0.7710(5) 0.0143(13) Uani 1 1 d . .
H4AA H 0.3886 0.6348 0.8304 0.017 Uiso 1 1 calc R U
H4AB H 0.4003 0.5351 0.7753 0.017 Uiso 1 1 calc R U
C4 C 0.8501(4) 0.2859(6) 0.505(3) 0.088(6) Uani 1 1 d . .
H4A H 0.8476 0.3387 0.4614 0.133 Uiso 1 1 calc R U
H4B H 0.8272 0.3088 0.5583 0.133 Uiso 1 1 calc R U
H4C H 0.8263 0.2258 0.4838 0.133 Uiso 1 1 calc R U
C5 C 0.3106(11) 0.7971(13) 0.2432(15) 0.081(8) Uani 1 1 d . .
H5A H 0.2931 0.8338 0.1928 0.121 Uiso 1 1 calc R U
H5B H 0.3574 0.8219 0.2585 0.121 Uiso 1 1 calc R U
H5C H 0.2785 0.8073 0.2919 0.121 Uiso 1 1 calc R U
C6 C 0.9649(11) 0.409(2) 0.4216(15) 0.073(7) Uani 1 1 d . .
H6A H 0.9960 0.4684 0.4229 0.088 Uiso 1 1 calc R U
H6B H 0.9161 0.4347 0.4240 0.088 Uiso 1 1 calc R U
C7 C 0.9670(9) 0.4210(14) 0.5777(13) 0.048(4) Uani 1 1 d . .
H7A H 0.9189 0.4488 0.5738 0.058 Uiso 1 1 calc R U
H7B H 1.0008 0.4769 0.5719 0.058 Uiso 1 1 calc R U
C8 C 0.4579(7) 0.6505(16) 0.3098(9) 0.059(5) Uani 1 1 d . .
H8A H 0.4526 0.6040 0.2613 0.089 Uiso 1 1 calc R U
H8B H 0.4929 0.6243 0.3503 0.089 Uiso 1 1 calc R U
H8C H 0.4735 0.7158 0.2881 0.089 Uiso 1 1 calc R U
C9 C 0.3044(10) 0.7983(13) 0.7961(10) 0.040(2) Uani 1 1 d . .
H9A H 0.2936 0.8687 0.7844 0.060 Uiso 1 1 calc R U
H9B H 0.3472 0.7940 0.8310 0.060 Uiso 1 1 calc R U
H9C H 0.2653 0.7675 0.8275 0.060 Uiso 1 1 calc R U
C10 C 0.4586(9) 0.6523(11) 0.7329(9) 0.040(2) Uani 1 1 d . .
H10A H 0.4611 0.6349 0.6715 0.060 Uiso 1 1 calc R U
H10B H 0.4999 0.6257 0.7628 0.060 Uiso 1 1 calc R U
H10C H 0.4574 0.7252 0.7392 0.060 Uiso 1 1 calc R U
C11 C 0.9288(5) 0.2608(7) 0.524(3) 0.109(11) Uani 1 1 d . .
H11A H 0.9330 0.2381 0.5851 0.131 Uiso 1 1 calc R U
H11B H 0.9438 0.2049 0.4868 0.131 Uiso 1 1 calc R U
C12 C 0.3294(5) 0.5914(8) 0.6294(5) 0.031(2) Uani 1 1 d . .
H12A H 0.2859 0.6111 0.5990 0.037 Uiso 1 1 calc R U
H12B H 0.3691 0.6245 0.5996 0.037 Uiso 1 1 calc R U
C16 C 0.3463(8) 0.4429(9) 0.3566(11) 0.063(4) Uani 1 1 d . .
H16A H 0.3394 0.3734 0.3383 0.095 Uiso 1 1 calc R U
H16B H 0.3109 0.4605 0.3999 0.095 Uiso 1 1 calc R U
H16C H 0.3932 0.4505 0.3816 0.095 Uiso 1 1 calc R U
C17 C 0.3381(7) 0.4830(9) 0.6206(8) 0.045(3) Uani 1 1 d . .
H17A H 0.3456 0.4661 0.5597 0.068 Uiso 1 1 calc R U
H17B H 0.2958 0.4491 0.6416 0.068 Uiso 1 1 calc R U
H17C H 0.3787 0.4612 0.6546 0.068 Uiso 1 1 calc R U
C19 C 0.3833(8) 0.6632(14) 0.3587(10) 0.075(5) Uani 1 1 d . .
H19A H 0.3836 0.6246 0.4133 0.090 Uiso 1 1 calc R U
H19B H 0.3752 0.7345 0.3728 0.090 Uiso 1 1 calc R U
C20 C 0.2571(7) 0.6273(12) 0.3576(10) 0.066(4) Uani 1 1 d . .
H20A H 0.2510 0.6948 0.3831 0.079 Uiso 1 1 calc R U
H20B H 0.2616 0.5784 0.4053 0.079 Uiso 1 1 calc R U
C18 C 0.3381(9) 0.5203(12) 0.2693(11) 0.081(5) Uani 1 1 d . .
H18A H 0.3815 0.5181 0.2343 0.097 Uiso 1 1 calc R U
H18B H 0.2985 0.4979 0.2327 0.097 Uiso 1 1 calc R U
C21 C 0.3148(8) 0.6858(15) 0.2220(9) 0.084(6) Uani 1 1 d . .
H21A H 0.2709 0.6648 0.1930 0.101 Uiso 1 1 calc R U
H21B H 0.3542 0.6740 0.1817 0.101 Uiso 1 1 calc R U
O3 O 0.0170(6) 1.0608(10) 0.4305(7) 0.031(2) Uani 1 1 d . .
C2 C 0.9768(13) 0.370(4) 0.6632(15) 0.20(2) Uani 1 1 d . .
H2A H 0.9627 0.2995 0.6583 0.297 Uiso 1 1 calc R U
H2B H 0.9479 0.4030 0.7070 0.297 Uiso 1 1 calc R U
H2C H 1.0263 0.3735 0.6801 0.297 Uiso 1 1 calc R U
C3 C 0.9739(15) 0.362(3) 0.3341(15) 0.135(13) Uani 1 1 d . .
H3A H 0.9659 0.4124 0.2892 0.203 Uiso 1 1 calc R U
H3B H 0.9400 0.3074 0.3273 0.203 Uiso 1 1 calc R U
H3C H 1.0216 0.3354 0.3288 0.203 Uiso 1 1 calc R U
C22 C 0.3155(4) 0.7433(6) 0.7112(6) 0.0220(16) Uani 1 1 d . .
H22A H 0.3572 0.7721 0.6821 0.026 Uiso 1 1 calc R U
H22B H 0.2744 0.7559 0.6736 0.026 Uiso 1 1 calc R U
O7 O 0.2951(2) 0.7999(3) 0.5165(8) 0.0214(10) Uani 1 1 d . .

loop_
_atom_site_aniso_label
_atom_site_aniso_U_11
_atom_site_aniso_U_22
_atom_site_aniso_U_33
_atom_site_aniso_U_23
_atom_site_aniso_U_13
_atom_site_aniso_U_12
Xe3 0.01545(14) 0.01276(14) 0.01542(16) 0.0064(4) -0.0023(4) -0.00038(11)
Xe1 0.01481(14) 0.01599(15) 0.02177(18) 0.0026(5) 0.0007(5) 0.00025(11)
Xe2 0.0459(3) 0.01505(18) 0.0779(4) 0.0034(8) 0.0162(8) -0.01151(18)
Cl1 0.0189(6) 0.0144(6) 0.0291(8) 0.0059(17) 0.0073(17) -0.0007(4)
Cl2 0.0246(19) 0.028(2) 0.0285(19) 0.0138(14) 0.0141(13) 0.0028(15)
Cl3 0.0204(18) 0.0275(19) 0.0293(19) -0.0107(14) 0.0113(12) -0.0033(14)
O2 0.045(7) 0.032(6) 0.044(6) -0.014(4) 0.026(5) 0.007(5)
O8 0.032(4) 0.033(4) 0.032(5) 0.007(4) -0.024(4) -0.013(3)
O1 0.018(2) 0.028(2) 0.036(3) 0.018(5) -0.004(5) -0.0099(17)
O6 0.063(4) 0.019(2) 0.082(5) -0.002(8) 0.029(9) 0.005(3)
O4 0.090(11) 0.026(6) 0.095(11) -0.007(6) -0.025(8) -0.029(6)
O9 0.028(2) 0.0177(17) 0.019(3) 0.011(2) 0.000(3) 0.0058(14)
O5 0.051(7) 0.038(7) 0.089(10) 0.010(6) 0.009(6) -0.022(5)
N2 0.020(6) 0.025(6) 0.013(5) 0.013(4) 0.004(4) 0.011(4)
N3 0.029(7) 0.036(8) 0.026(7) -0.005(6) -0.007(5) -0.001(6)
N1 0.018(3) 0.014(3) 0.122(8) 0.011(10) -0.023(9) 0.002(2)
C1 0.017(3) 0.019(3) 0.109(8) -0.007(15) -0.005(13) 0.005(2)
C0AA 0.026(3) 0.023(3) 0.043(9) -0.013(5) -0.003(4) 0.001(3)
C1AA 0.015(6) 0.049(11) 0.083(14) -0.010(9) -0.013(7) 0.004(6)
C2AA 0.029(8) 0.031(8) 0.050(9) 0.013(6) -0.002(6) 0.002(6)
C3AA 0.012(3) 0.013(3) 0.011(3) 0.007(2) 0.003(2) 0.002(2)
C4AA 0.013(3) 0.014(3) 0.016(3) 0.006(3) 0.004(2) 0.002(2)
C4 0.017(3) 0.021(4) 0.23(2) -0.022(18) 0.006(17) 0.000(3)
C5 0.054(10) 0.033(7) 0.16(2) -0.035(11) 0.014(11) 0.016(7)
C6 0.025(7) 0.100(15) 0.094(16) -0.027(12) -0.020(8) 0.016(8)
C7 0.023(6) 0.048(8) 0.074(11) -0.011(8) 0.006(6) 0.005(5)
C8 0.017(5) 0.126(14) 0.035(8) 0.025(8) -0.016(5) -0.020(6)
C9 0.051(6) 0.040(5) 0.029(4) -0.010(4) 0.019(4) 0.006(4)
C10 0.051(6) 0.040(5) 0.029(4) -0.010(4) 0.019(4) 0.006(4)
C11 0.023(4) 0.014(3) 0.29(3) 0.024(15) 0.026(16) -0.001(3)
C12 0.028(4) 0.055(6) 0.009(3) -0.005(4) 0.009(3) -0.004(4)
C16 0.068(9) 0.028(6) 0.094(13) 0.009(6) -0.040(9) 0.000(6)
C17 0.058(7) 0.038(6) 0.040(7) -0.011(5) 0.021(5) -0.005(5)
C19 0.068(9) 0.108(13) 0.050(9) -0.045(9) -0.017(7) 0.020(9)
C20 0.069(9) 0.064(9) 0.065(10) -0.018(7) 0.006(7) 0.001(7)
C18 0.085(11) 0.085(11) 0.073(11) -0.031(9) -0.014(9) 0.035(9)
C21 0.057(9) 0.161(18) 0.034(7) -0.008(9) -0.008(6) 0.042(10)
O3 0.031(5) 0.029(5) 0.033(5) 0.013(4) -0.013(4) -0.008(4)
C2 0.052(12) 0.48(6) 0.058(14) 0.11(2) 0.035(10) 0.10(2)
C3 0.083(16) 0.27(4) 0.054(13) -0.056(18) -0.031(11) 0.064(19)
C22 0.025(4) 0.016(3) 0.025(4) 0.014(3) -0.003(3) 0.001(3)
O7 0.028(2) 0.0177(17) 0.019(3) 0.011(2) 0.000(3) 0.0058(14)

loop_
_atom_type_symbol
_atom_type_description
_atom_type_scat_dispersion_real
_atom_type_scat_dispersion_imag
_atom_type_scat_source
C C 0.0033 0.0016 'International Tables Vol C Tables 4.2.6.8 and 6.1.1.4'
H H 0.0000 0.0000 'International Tables Vol C Tables 4.2.6.8 and 6.1.1.4'
N N 0.0061 0.0033 'International Tables Vol C Tables 4.2.6.8 and 6.1.1.4'
O O 0.0106 0.0060 'International Tables Vol C Tables 4.2.6.8 and 6.1.1.4'
Cl Cl 0.1484 0.1585 'International Tables Vol C Tables 4.2.6.8 and 6.1.1.4'
Xe Xe -0.4205 1.9578 'International Tables Vol C Tables 4.2.6.8 and 6.1.1.4'

loop_
_geom_angle_atom_site_label_1
_geom_angle_atom_site_label_2
_geom_angle_atom_site_label_3
_geom_angle
O8 Xe3 O7 99.8(5)
O8 Xe3 O9 102.2(2)
O7 Xe3 O9 102.0(5)
O8 Xe3 Cl3 162.0(4)
O7 Xe3 Cl3 90.3(3)
O9 Xe3 Cl3 90.0(4)
O8 Xe3 Cl1 86.2(4)
O7 Xe3 Cl1 166.49(16)
O9 Xe3 Cl1 88.3(3)
Cl3 Xe3 Cl1 80.97(10)
O8 Xe3 Cl2 91.1(4)
O7 Xe3 Cl2 87.3(3)
O9 Xe3 Cl2 162.0(3)
Cl3 Xe3 Cl2 74.46(5)
Cl1 Xe3 Cl2 80.44(9)
O3 Xe1 O1 102.1(5)
O3 Xe1 O2 100.5(3)
O1 Xe1 O2 98.5(6)
O3 Xe1 Cl1 89.4(4)
O1 Xe1 Cl1 164.13(15)
O2 Xe1 Cl1 89.9(4)
O3 Xe1 Cl3 95.6(5)
O1 Xe1 Cl3 85.3(3)
O2 Xe1 Cl3 162.2(4)
Cl1 Xe1 Cl3 82.76(10)
O3 Xe1 Cl2 167.6(4)
O1 Xe1 Cl2 84.2(3)
O2 Xe1 Cl2 88.9(5)
Cl1 Xe1 Cl2 82.51(10)
Cl3 Xe1 Cl2 74.06(5)
O4 Xe2 O6 102.1(9)
O4 Xe2 O5 100.8(5)
O6 Xe2 O5 101.8(8)
O4 Xe2 O1 95.6(7)
O6 Xe2 O1 155.2(2)
O5 Xe2 O1 91.5(6)
O4 Xe2 Cl3 94.9(6)
O6 Xe2 Cl3 91.7(4)
O5 Xe2 Cl3 156.4(5)
O1 Xe2 Cl3 69.4(2)
O4 Xe2 Cl2 163.0(6)
O6 Xe2 Cl2 91.8(5)
O5 Xe2 Cl2 85.6(5)
O1 Xe2 Cl2 68.3(2)
Cl3 Xe2 Cl2 74.73(4)
Xe1 Cl1 Xe3 86.76(4)
Xe2 Cl2 Xe3 95.90(11)
Xe2 Cl2 Xe1 78.43(11)
Xe3 Cl2 Xe1 83.67(9)
Xe2 Cl3 Xe3 97.59(13)
Xe2 Cl3 Xe1 79.37(9)
Xe3 Cl3 Xe1 84.39(10)
Xe1 O1 Xe2 107.71(19)
C12 N2 C3AA 113.9(10)
C12 N2 C22 106.0(8)
C3AA N2 C22 110.7(9)
C12 N2 C4AA 112.1(9)
C3AA N2 C4AA 104.4(7)
C22 N2 C4AA 109.7(10)
C21 N3 C18 106.0(13)
C21 N3 C19 113.9(14)
C18 N3 C19 112.5(13)
C21 N3 C20 110.2(13)
C18 N3 C20 109.5(14)
C19 N3 C20 104.9(12)
C6 N1 C7 105.5(10)
C6 N1 C1 110(2)
C7 N1 C1 112.8(18)
C6 N1 C11 114(2)
C7 N1 C11 109(2)
C1 N1 C11 106.0(6)
C0AA C1 N1 114.8(6)
C0AA C1 H1A 108.6
N1 C1 H1A 108.6
C0AA C1 H1B 108.5
N1 C1 H1B 108.5
H1A C1 H1B 107.5
C1 C0AA H0AA 109.5
C1 C0AA H0AB 109.5
H0AA C0AA H0AB 109.5
C1 C0AA H0AC 109.4
H0AA C0AA H0AC 109.5
H0AB C0AA H0AC 109.5
C20 C1AA H1AA 109.5
C20 C1AA H1AB 109.5
H1AA C1AA H1AB 109.5
C20 C1AA H1AC 109.5
H1AA C1AA H1AC 109.5
H1AB C1AA H1AC 109.5
C3AA C2AA H2AA 109.5
C3AA C2AA H2AB 109.5
H2AA C2AA H2AB 109.5
C3AA C2AA H2AC 109.5
H2AA C2AA H2AC 109.5
H2AB C2AA H2AC 109.5
N2 C3AA C2AA 112.4(9)
N2 C3AA H3AA 109.1
C2AA C3AA H3AA 109.1
N2 C3AA H3AB 109.1
C2AA C3AA H3AB 109.1
H3AA C3AA H3AB 107.9
C10 C4AA N2 114.4(9)
C10 C4AA H4AA 108.7
N2 C4AA H4AA 108.7
C10 C4AA H4AB 108.7
N2 C4AA H4AB 108.7
H4AA C4AA H4AB 107.6
C11 C4 H4A 109.5
C11 C4 H4B 109.5
H4A C4 H4B 109.5
C11 C4 H4C 109.5
H4A C4 H4C 109.5
H4B C4 H4C 109.5
C21 C5 H5A 109.5
C21 C5 H5B 109.5
H5A C5 H5B 109.5
C21 C5 H5C 109.5
H5A C5 H5C 109.5
H5B C5 H5C 109.5
N1 C6 C3 123(2)
N1 C6 H6A 106.6
C3 C6 H6A 106.6
N1 C6 H6B 106.6
C3 C6 H6B 106.6
H6A C6 H6B 106.6
N1 C7 C2 109(2)
N1 C7 H7A 110.0
C2 C7 H7A 110.0
N1 C7 H7B 110.0
C2 C7 H7B 110.0
H7A C7 H7B 108.3
C19 C8 H8A 109.5
C19 C8 H8B 109.5
H8A C8 H8B 109.5
C19 C8 H8C 109.5
H8A C8 H8C 109.5
H8B C8 H8C 109.5
C22 C9 H9A 109.5
C22 C9 H9B 109.5
H9A C9 H9B 109.5
C22 C9 H9C 109.5
H9A C9 H9C 109.5
H9B C9 H9C 109.5
C4AA C10 H10A 109.5
C4AA C10 H10B 109.5
H10A C10 H10B 109.5
C4AA C10 H10C 109.5
H10A C10 H10C 109.5
H10B C10 H10C 109.5
N1 C11 C4 113.3(12)
N1 C11 H11A 108.9
C4 C11 H11A 108.9
N1 C11 H11B 108.9
C4 C11 H11B 108.9
H11A C11 H11B 107.7
C17 C12 N2 116.1(9)
C17 C12 H12A 108.3
N2 C12 H12A 108.3
C17 C12 H12B 108.3
N2 C12 H12B 108.3
H12A C12 H12B 107.4
C18 C16 H16A 109.5
C18 C16 H16B 109.5
H16A C16 H16B 109.5
C18 C16 H16C 109.5
H16A C16 H16C 109.5
H16B C16 H16C 109.5
C12 C17 H17A 109.5
C12 C17 H17B 109.5
H17A C17 H17B 109.5
C12 C17 H17C 109.5
H17A C17 H17C 109.5
H17B C17 H17C 109.5
N3 C19 C8 109.0(11)
N3 C19 H19A 109.9
C8 C19 H19A 109.9
N3 C19 H19B 109.9
C8 C19 H19B 109.9
H19A C19 H19B 108.3
N3 C20 C1AA 109.3(13)
N3 C20 H20A 109.8
C1AA C20 H20A 109.8
N3 C20 H20B 109.8
C1AA C20 H20B 109.8
H20A C20 H20B 108.3
N3 C18 C16 109.2(12)
N3 C18 H18A 109.9
C16 C18 H18A 109.8
N3 C18 H18B 109.8
C16 C18 H18B 109.8
H18A C18 H18B 108.3
N3 C21 C5 111.6(14)
N3 C21 H21A 109.3
C5 C21 H21A 109.3
N3 C21 H21B 109.3
C5 C21 H21B 109.3
H21A C21 H21B 108.0
C7 C2 H2A 109.5
C7 C2 H2B 109.4
H2A C2 H2B 109.5
C7 C2 H2C 109.5
H2A C2 H2C 109.5
H2B C2 H2C 109.5
C6 C3 H3A 109.5
C6 C3 H3B 109.4
H3A C3 H3B 109.5
C6 C3 H3C 109.5
H3A C3 H3C 109.5
H3B C3 H3C 109.5
C9 C22 N2 115.1(9)
C9 C22 H22A 108.5
N2 C22 H22A 108.5
C9 C22 H22B 108.5
N2 C22 H22B 108.5
H22A C22 H22B 107.5

loop_
_geom_bond_atom_site_label_1
_geom_bond_atom_site_label_2
_geom_bond_distance
Xe3 O8 1.747(10)
Xe3 O7 1.768(4)
Xe3 O9 1.808(10)
Xe3 Cl3 3.070(4)
Xe3 Cl1 3.0808(13)
Xe3 Cl2 3.101(4)
Xe1 O3 1.710(11)
Xe1 O1 1.785(4)
Xe1 O2 1.836(11)
Xe1 Cl1 2.9448(14)
Xe1 Cl3 3.093(4)
Xe1 Cl2 3.106(4)
Xe2 O4 1.713(15)
Xe2 O6 1.771(6)
Xe2 O5 1.816(16)
Xe2 O1 2.993(5)
Xe2 Cl3 3.051(4)
Xe2 Cl2 3.100(5)
N2 C12 1.489(15)
N2 C3AA 1.524(14)
N2 C22 1.525(15)
N2 C4AA 1.558(14)
N3 C21 1.47(2)
N3 C18 1.50(2)
N3 C19 1.519(19)
N3 C20 1.57(2)
N1 C6 1.61(3)
N1 C7 1.43(3)
N1 C1 1.522(9)
N1 C11 1.525(12)
C1 C0AA 1.530(12)
C1 H1A 0.9900
C1 H1B 0.9900
C0AA H0AA 0.9800
C0AA H0AB 0.9800
C0AA H0AC 0.9800
C1AA C20 1.61(2)
C1AA H1AA 0.9800
C1AA H1AB 0.9800
C1AA H1AC 0.9800
C2AA C3AA 1.506(19)
C2AA H2AA 0.9800
C2AA H2AB 0.9800
C2AA H2AC 0.9800
C3AA H3AA 0.9900
C3AA H3AB 0.9900
C4AA C10 1.482(17)
C4AA H4AA 0.9900
C4AA H4AB 0.9900
C4 C11 1.565(18)
C4 H4A 0.9800
C4 H4B 0.9800
C4 H4C 0.9800
C5 C21 1.52(2)
C5 H5A 0.9800
C5 H5B 0.9800
C5 H5C 0.9800
C6 C3 1.50(3)
C6 H6A 0.9900
C6 H6B 0.9900
C7 C2 1.50(3)
C7 H7A 0.9900
C7 H7B 0.9900
C8 C19 1.62(2)
C8 H8A 0.9800
C8 H8B 0.9800
C8 H8C 0.9800
C9 C22 1.521(16)
C9 H9A 0.9800
C9 H9B 0.9800
C9 H9C 0.9800
C10 H10A 0.9800
C10 H10B 0.9800
C10 H10C 0.9800
C11 H11A 0.9900
C11 H11B 0.9900
C12 C17 1.464(15)
C12 H12A 0.9900
C12 H12B 0.9900
C16 C18 1.71(2)
C16 H16A 0.9800
C16 H16B 0.9800
C16 H16C 0.9800
C17 H17A 0.9800
C17 H17B 0.9800
C17 H17C 0.9800
C19 H19A 0.9900
C19 H19B 0.9900
C20 H20A 0.9900
C20 H20B 0.9900
C18 H18A 0.9900
C18 H18B 0.9900
C21 H21A 0.9900
C21 H21B 0.9900
C2 H2A 0.9800
C2 H2B 0.9800
C2 H2C 0.9800
C3 H3A 0.9800
C3 H3B 0.9800
C3 H3C 0.9800
C22 H22A 0.9900
C22 H22B 0.9900

loop_
_geom_torsion_atom_site_label_1
_geom_torsion_atom_site_label_2
_geom_torsion_atom_site_label_3
_geom_torsion_atom_site_label_4
_geom_torsion
O3 Xe1 O1 Xe2 130.4(6)
O2 Xe1 O1 Xe2 -126.8(6)
Cl1 Xe1 O1 Xe2 -5(2)
Cl3 Xe1 O1 Xe2 35.7(4)
Cl2 Xe1 O1 Xe2 -38.7(4)
C6 N1 C1 C0AA 58(3)
C7 N1 C1 C0AA -60(3)
C11 N1 C1 C0AA -179(3)
C12 N2 C3AA C2AA -56.3(13)
C22 N2 C3AA C2AA 63.1(13)
C4AA N2 C3AA C2AA -178.9(10)
C12 N2 C4AA C10 59.6(12)
C3AA N2 C4AA C10 -176.7(9)
C22 N2 C4AA C10 -58.0(12)
C7 N1 C6 C3 178(2)
C1 N1 C6 C3 56(2)
C11 N1 C6 C3 -63(3)
C6 N1 C7 C2 178.7(19)
C1 N1 C7 C2 -62(2)
C11 N1 C7 C2 56(2)
C6 N1 C11 C4 -46(4)
C7 N1 C11 C4 72(4)
C1 N1 C11 C4 -167(3)
C3AA N2 C12 C17 -56.9(12)
C22 N2 C12 C17 -179.0(9)
C4AA N2 C12 C17 61.3(13)
C21 N3 C19 C8 -66.7(18)
C18 N3 C19 C8 54(2)
C20 N3 C19 C8 172.8(13)
C21 N3 C20 C1AA 50.9(17)
C18 N3 C20 C1AA -65.3(17)
C19 N3 C20 C1AA 173.8(14)
C21 N3 C18 C16 -176.9(12)
C19 N3 C18 C16 58.0(18)
C20 N3 C18 C16 -58.1(16)
C18 N3 C21 C5 -172.5(15)
C19 N3 C21 C5 -48.3(19)
C20 N3 C21 C5 69.2(17)
C12 N2 C22 C9 175.2(11)
C3AA N2 C22 C9 51.2(14)
C4AA N2 C22 C9 -63.5(13)
